data_4033765
loop_
_publ_author_name
'Mart\'inez-Garc\'ia, Lucas'
'Lobato, Rub\'en'
'Prado, Gustavo'
'Monje, Pablo'
'Sardina, F. Javier'
'Paleo, M. Rita'

_publ_section_title
;
 C-C Bond-Forming and Bond-Breaking Processes from the Reaction of
 Diesters with Me<sub>3</sub>SnLi. Synthesis of Complex Bridged Polycycles
 and Dialkyl Aromatic Compounds.
;
_journal_issue 4
_journal_name_full 'The Journal of organic chemistry'
_journal_page_first 1887
_journal_page_last 1897
_journal_paper_doi 10.1021/acs.joc.8b02891
_journal_volume 84
_journal_year 2019
_chemical_formula_moiety 'C23 H24 O2 Sn'
_chemical_formula_sum 'C23 H24 O2 Sn'
_chemical_formula_weight 451.11
_chemical_name_common JS2RL155.19
_space_group_crystal_system triclinic
_space_group_IT_number 2
_space_group_name_Hall '-P 1'
_space_group_name_H-M_alt 'P -1'
_atom_sites_solution_hydrogens mixed
_atom_sites_solution_primary dual
_atom_sites_solution_secondary difmap
_audit_conform_dict_location ftp://ftp.iucr.org/pub/cif_core.dic
_audit_conform_dict_name cif_core.dic
_audit_conform_dict_version 2.4.3
_audit_creation_date 2017-02-16T20:05:54-00:00
_audit_creation_method 'WinGX routine CIF_UPDATE'
_cell_angle_alpha 104.987(2)
_cell_angle_beta 102.052(2)
_cell_angle_gamma 105.996(2)
_cell_formula_units_Z 2
_cell_length_a 8.5486(2)
_cell_length_b 9.4570(2)
_cell_length_c 13.5496(4)
_cell_measurement_reflns_used 6638
_cell_measurement_temperature 100(2)
_cell_measurement_theta_max 24.02
_cell_measurement_theta_min 2.39
_cell_measurement_wavelength 0.71073
_cell_volume 969.81(5)
_computing_cell_refinement 'SAINT V8.37A integration software'
_computing_data_collection 'Bruker APEX2 software'
_computing_data_reduction 'SORTAV (Blessing, 1995)'
_computing_molecular_graphics 'ORTEP-3 for Windows (Farrugia, 2012)'
_computing_publication_material 'WinGX publication routines (Farrugia, 2012)'
_computing_structure_refinement 'SHELXL-2016/6 (Sheldrick, 2016)'
_computing_structure_solution 'SHELXT-2014 (Sheldrick, 2014)'
_diffrn_ambient_temperature 100(2)
_diffrn_detector 'APEX-II CCD'
_diffrn_measured_fraction_theta_full 0.999
_diffrn_measured_fraction_theta_max 0.996
_diffrn_measurement_device '\k-geometry diffractometer'
_diffrn_measurement_device_type 'Bruker APEX-II'
_diffrn_measurement_method '\f or \w oscillation scans'
_diffrn_orient_matrix_UB_11 -0.048859
_diffrn_orient_matrix_UB_12 0.0232
_diffrn_orient_matrix_UB_13 0.060714
_diffrn_orient_matrix_UB_21 0.114427
_diffrn_orient_matrix_UB_22 0.076529
_diffrn_orient_matrix_UB_23 0.047373
_diffrn_orient_matrix_UB_31 -0.028453
_diffrn_orient_matrix_UB_32 0.085137
_diffrn_orient_matrix_UB_33 -0.022156
_diffrn_radiation_monochromator graphite
_diffrn_radiation_probe x-ray
_diffrn_radiation_type MoK\a
_diffrn_radiation_wavelength 0.71073
_diffrn_reflns_av_R_equivalents 0.08
_diffrn_reflns_av_unetI/netI 0.0547
_diffrn_reflns_Laue_measured_fraction_full 0.999
_diffrn_reflns_Laue_measured_fraction_max 0.996
_diffrn_reflns_limit_h_max 11
_diffrn_reflns_limit_h_min -11
_diffrn_reflns_limit_k_max 12
_diffrn_reflns_limit_k_min -12
_diffrn_reflns_limit_l_max 18
_diffrn_reflns_limit_l_min -18
_diffrn_reflns_number 38513
_diffrn_reflns_point_group_measured_fraction_full 0.999
_diffrn_reflns_point_group_measured_fraction_max 0.996
_diffrn_reflns_reduction_process
;
        Scaled and merged with Sortav
        R.H. Blessing, (1987) Cryst. Rev. 1, 3-58
        R.H. Blessing, (1989) J. Appl. Cryst. 22, 396-397
;
_diffrn_reflns_theta_full 25.242
_diffrn_reflns_theta_max 28.356
_diffrn_reflns_theta_min 1.632
_diffrn_source 'sealed x-ray tube'
_diffrn_standards_number 0
_exptl_absorpt_coefficient_mu 1.331
_exptl_absorpt_correction_T_max 0.928
_exptl_absorpt_correction_T_min 0.775
_exptl_absorpt_correction_type multi-scan
_exptl_absorpt_process_details
;
SADABS-2016/2 - Bruker AXS area detector scaling and absorption correction
;
_exptl_crystal_colour colourless
_exptl_crystal_density_diffrn 1.545
_exptl_crystal_density_method 'not measured'
_exptl_crystal_description prism
_exptl_crystal_F_000 456
_exptl_crystal_size_max 0.1
_exptl_crystal_size_mid 0.09
_exptl_crystal_size_min 0.04
_refine_diff_density_max 0.781
_refine_diff_density_min -1.482
_refine_diff_density_rms 0.133
_refine_ls_extinction_method none
_refine_ls_goodness_of_fit_ref 1.063
_refine_ls_hydrogen_treatment mixed
_refine_ls_matrix_type full
_refine_ls_number_constraints 0
_refine_ls_number_parameters 241
_refine_ls_number_reflns 4843
_refine_ls_number_restraints 1
_refine_ls_restrained_S_all 1.063
_refine_ls_R_factor_all 0.0577
_refine_ls_R_factor_gt 0.0407
_refine_ls_shift/su_max 0.001
_refine_ls_shift/su_mean 0
_refine_ls_structure_factor_coef Fsqd
_refine_ls_weighting_details 'w=1/[\s^2^(Fo^2^)+(0.0553P)^2^] where P=(Fo^2^+2Fc^2^)/3'
_refine_ls_weighting_scheme calc
_refine_ls_wR_factor_gt 0.0932
_refine_ls_wR_factor_ref 0.0998
_reflns_Friedel_coverage 0
_reflns_number_gt 3939
_reflns_number_total 4843
_reflns_threshold_expression 'I > 2\s(I)'
_cod_data_source_file jo8b02891_si_007.cif
_cod_data_source_block shelx
_cod_original_cell_volume 969.81(4)
_cod_database_code 4033765
_shelx_estimated_absorpt_t_min 0.878
_shelx_estimated_absorpt_t_max 0.949

loop_
_space_group_symop_operation_xyz
'x, y, z'
'-x, -y, -z'

loop_
_atom_site_label
_atom_site_type_symbol
_atom_site_fract_x
_atom_site_fract_y
_atom_site_fract_z
_atom_site_U_iso_or_equiv
_atom_site_adp_type
_atom_site_occupancy
_atom_site_site_symmetry_order
_atom_site_calc_flag
_atom_site_refinement_flags_posn
_atom_site_refinement_flags_adp
Sn1 Sn 1.02705(3) 0.81528(3) 0.15858(2) 0.01820(9) Uani 1 1 d . .
C1 C 1.1245(5) 0.6278(4) 0.1414(3) 0.0248(8) Uani 1 1 d . .
H1A H 1.131942 0.591747 0.068475 0.037 Uiso 1 1 calc R U
H1B H 1.047881 0.541429 0.154792 0.037 Uiso 1 1 calc R U
H1C H 1.238248 0.66427 0.193008 0.037 Uiso 1 1 calc R U
C2 C 1.2265(5) 1.0383(4) 0.2314(3) 0.0299(9) Uani 1 1 d . .
H2A H 1.321855 1.037045 0.202017 0.045 Uiso 1 1 calc R U
H2B H 1.265822 1.061289 0.30898 0.045 Uiso 1 1 calc R U
H2C H 1.183358 1.118825 0.216419 0.045 Uiso 1 1 calc R U
C3 C 0.8651(5) 0.7888(5) 0.0060(3) 0.0258(8) Uani 1 1 d . .
H3A H 0.843472 0.68576 -0.04504 0.039 Uiso 1 1 calc R U
H3B H 0.921258 0.870143 -0.020367 0.039 Uiso 1 1 calc R U
H3C H 0.756662 0.798313 0.013704 0.039 Uiso 1 1 calc R U
C11 C 0.8712(5) 0.7979(4) 0.2643(3) 0.0160(7) Uani 1 1 d . .
O12 O 0.9677(3) 0.8443(3) 0.37559(19) 0.0158(5) Uani 1 1 d . .
C13 C 0.8312(4) 0.8019(4) 0.4207(3) 0.0156(7) Uani 1 1 d . .
C14 C 0.7005(5) 0.8767(4) 0.3802(3) 0.0175(7) Uani 1 1 d . .
H14 H 0.732515 0.991731 0.415851 0.021 Uiso 1 1 calc R U
C15 C 0.7021(5) 0.8235(4) 0.2641(3) 0.0170(7) Uani 1 1 d . .
H15 H 0.638845 0.854403 0.207333 0.02 Uiso 1 1 calc R U
O16 O 0.8934(3) 0.8275(3) 0.5279(2) 0.0184(5) Uani 1 1 d D .
H16 H 0.929(5) 0.920(2) 0.557(3) 0.028 Uiso 1 1 d D U
C17 C 0.7101(5) 0.6615(4) 0.2438(3) 0.0163(7) Uani 1 1 d . .
C18 C 0.7173(4) 0.6310(4) 0.3503(3) 0.0159(7) Uani 1 1 d . .
C19 C 0.7855(5) 0.4999(4) 0.3568(3) 0.0199(7) Uani 1 1 d . .
H19A H 0.910073 0.546467 0.393036 0.024 Uiso 1 1 calc R U
H19B H 0.732664 0.446942 0.402037 0.024 Uiso 1 1 calc R U
C20 C 0.7535(5) 0.3781(4) 0.2497(3) 0.0207(8) Uani 1 1 d . .
C21 C 0.8057(5) 0.2514(4) 0.2503(3) 0.0257(8) Uani 1 1 d . .
H21 H 0.857698 0.243529 0.316881 0.031 Uiso 1 1 calc R U
C22 C 0.7833(6) 0.1365(4) 0.1559(4) 0.0306(10) Uani 1 1 d . .
H22 H 0.82206 0.052111 0.15828 0.037 Uiso 1 1 calc R U
C23 C 0.7048(6) 0.1441(5) 0.0582(4) 0.0317(10) Uani 1 1 d . .
H23 H 0.686101 0.064028 -0.006731 0.038 Uiso 1 1 calc R U
C24 C 0.6542(5) 0.2699(4) 0.0567(3) 0.0261(8) Uani 1 1 d . .
H24 H 0.602484 0.276982 -0.010255 0.031 Uiso 1 1 calc R U
C25 C 0.6770(5) 0.3876(4) 0.1511(3) 0.0191(7) Uani 1 1 d . .
C26 C 0.6199(5) 0.5237(4) 0.1437(3) 0.0207(8) Uani 1 1 d . .
H26A H 0.644089 0.552381 0.081766 0.025 Uiso 1 1 calc R U
H26B H 0.495169 0.49244 0.131968 0.025 Uiso 1 1 calc R U
C27 C 0.5400(5) 0.7744(4) 0.3904(3) 0.0188(7) Uani 1 1 d . .
C28 C 0.5497(5) 0.6234(4) 0.3706(3) 0.0180(7) Uani 1 1 d . .
C29 C 0.4179(5) 0.5005(4) 0.3714(3) 0.0230(8) Uani 1 1 d . .
H29 H 0.42412 0.398703 0.357032 0.028 Uiso 1 1 calc R U
C30 C 0.2755(5) 0.5297(5) 0.3939(3) 0.0252(8) Uani 1 1 d . .
H30 H 0.183101 0.446971 0.394625 0.03 Uiso 1 1 calc R U
C31 C 0.2681(5) 0.6793(5) 0.4153(3) 0.0259(8) Uani 1 1 d . .
H31 H 0.171425 0.697876 0.431964 0.031 Uiso 1 1 calc R U
C32 C 0.3994(5) 0.8019(5) 0.4126(3) 0.0233(8) Uani 1 1 d . .
H32 H 0.392044 0.903148 0.425882 0.028 Uiso 1 1 calc R U

loop_
_atom_site_aniso_label
_atom_site_aniso_U_11
_atom_site_aniso_U_22
_atom_site_aniso_U_33
_atom_site_aniso_U_23
_atom_site_aniso_U_13
_atom_site_aniso_U_12
Sn1 0.01899(14) 0.01593(13) 0.01516(13) 0.00189(9) 0.00502(9) 0.00249(9)
C1 0.029(2) 0.0248(19) 0.0218(19) 0.0054(16) 0.0085(17) 0.0134(17)
C2 0.030(2) 0.023(2) 0.024(2) 0.0022(17) 0.0081(18) -0.0043(17)
C3 0.028(2) 0.026(2) 0.0194(19) 0.0056(16) 0.0030(17) 0.0070(17)
C11 0.0188(18) 0.0137(16) 0.0121(16) 0.0019(13) 0.0040(14) 0.0034(14)
O12 0.0141(12) 0.0142(11) 0.0137(12) 0.0002(9) 0.0032(10) 0.0016(10)
C13 0.0158(17) 0.0156(16) 0.0122(16) 0.0023(13) 0.0045(14) 0.0024(14)
C14 0.0196(18) 0.0110(15) 0.0168(17) 0.0011(13) 0.0042(15) 0.0021(14)
C15 0.0166(18) 0.0162(16) 0.0156(17) 0.0041(14) 0.0031(14) 0.0039(14)
O16 0.0206(14) 0.0133(12) 0.0125(12) -0.0016(10) 0.0017(10) 0.0004(11)
C17 0.0188(18) 0.0128(16) 0.0149(17) 0.0035(13) 0.0043(14) 0.0034(14)
C18 0.0123(17) 0.0151(16) 0.0169(17) 0.0045(14) 0.0023(14) 0.0021(13)
C19 0.0180(18) 0.0162(17) 0.0209(19) 0.0034(14) 0.0026(15) 0.0042(14)
C20 0.0199(19) 0.0131(16) 0.026(2) 0.0031(15) 0.0098(16) 0.0016(14)
C21 0.029(2) 0.0210(19) 0.030(2) 0.0108(17) 0.0113(18) 0.0098(17)
C22 0.040(3) 0.0146(18) 0.039(3) 0.0059(17) 0.020(2) 0.0101(18)
C23 0.038(3) 0.0197(19) 0.033(2) 0.0005(17) 0.018(2) 0.0063(18)
C24 0.027(2) 0.0219(19) 0.026(2) 0.0050(16) 0.0103(17) 0.0038(16)
C25 0.0166(18) 0.0128(16) 0.0206(18) 0.0006(14) 0.0057(15) -0.0012(14)
C26 0.0206(19) 0.0159(17) 0.0177(18) 0.0012(14) 0.0007(15) 0.0024(15)
C27 0.0159(18) 0.0183(17) 0.0180(18) 0.0036(14) 0.0045(15) 0.0025(14)
C28 0.0165(18) 0.0182(17) 0.0122(16) 0.0022(14) 0.0009(14) 0.0007(14)
C29 0.022(2) 0.0200(18) 0.0214(19) 0.0053(15) 0.0042(16) 0.0028(16)
C30 0.0180(19) 0.029(2) 0.021(2) 0.0078(16) 0.0040(16) -0.0016(16)
C31 0.0171(19) 0.033(2) 0.024(2) 0.0059(17) 0.0052(16) 0.0061(17)
C32 0.021(2) 0.0255(19) 0.0196(19) 0.0039(16) 0.0033(16) 0.0075(16)

loop_
_atom_type_symbol
_atom_type_description
_atom_type_scat_dispersion_real
_atom_type_scat_dispersion_imag
_atom_type_scat_source
C C 0.0033 0.0016 'International Tables Vol C Tables 4.2.6.8 and 6.1.1.4'
H H 0 0 'International Tables Vol C Tables 4.2.6.8 and 6.1.1.4'
O O 0.0106 0.006 'International Tables Vol C Tables 4.2.6.8 and 6.1.1.4'
Sn Sn -0.6537 1.4246 'International Tables Vol C Tables 4.2.6.8 and 6.1.1.4'

loop_
_geom_angle_atom_site_label_1
_geom_angle_atom_site_label_2
_geom_angle_atom_site_label_3
_geom_angle
C2 Sn1 C1 111.96(17)
C2 Sn1 C3 113.02(16)
C1 Sn1 C3 109.31(15)
C2 Sn1 C11 106.77(15)
C1 Sn1 C11 108.09(14)
C3 Sn1 C11 107.44(15)
Sn1 C1 H1A 109.5
Sn1 C1 H1B 109.5
H1A C1 H1B 109.5
Sn1 C1 H1C 109.5
H1A C1 H1C 109.5
H1B C1 H1C 109.5
Sn1 C2 H2A 109.5
Sn1 C2 H2B 109.5
H2A C2 H2B 109.5
Sn1 C2 H2C 109.5
H2A C2 H2C 109.5
H2B C2 H2C 109.5
Sn1 C3 H3A 109.5
Sn1 C3 H3B 109.5
H3A C3 H3B 109.5
Sn1 C3 H3C 109.5
H3A C3 H3C 109.5
H3B C3 H3C 109.5
O12 C11 C17 107.1(3)
O12 C11 C15 106.0(3)
C17 C11 C15 59.3(2)
O12 C11 Sn1 113.9(2)
C17 C11 Sn1 125.7(2)
C15 C11 Sn1 132.9(2)
C13 O12 C11 100.1(2)
O16 C13 O12 111.0(3)
O16 C13 C18 115.7(3)
O12 C13 C18 106.2(3)
O16 C13 C14 120.4(3)
O12 C13 C14 106.4(3)
C18 C13 C14 95.4(3)
C27 C14 C15 109.4(3)
C27 C14 C13 101.2(3)
C15 C14 C13 94.4(3)
C27 C14 H14 116.3
C15 C14 H14 116.3
C13 C14 H14 116.3
C17 C15 C14 104.7(3)
C17 C15 C11 60.1(2)
C14 C15 C11 107.9(3)
C17 C15 H15 122.6
C14 C15 H15 122.6
C11 C15 H15 122.6
C13 O16 H16 106(3)
C26 C17 C15 127.2(3)
C26 C17 C11 127.1(3)
C15 C17 C11 60.7(2)
C26 C17 C18 116.8(3)
C15 C17 C18 105.4(3)
C11 C17 C18 106.9(3)
C28 C18 C19 119.3(3)
C28 C18 C17 107.5(3)
C19 C18 C17 112.1(3)
C28 C18 C13 101.3(3)
C19 C18 C13 118.9(3)
C17 C18 C13 94.4(3)
C20 C19 C18 114.9(3)
C20 C19 H19A 108.5
C18 C19 H19A 108.5
C20 C19 H19B 108.5
C18 C19 H19B 108.5
H19A C19 H19B 107.5
C21 C20 C25 118.5(3)
C21 C20 C19 117.8(3)
C25 C20 C19 123.7(3)
C22 C21 C20 121.3(4)
C22 C21 H21 119.3
C20 C21 H21 119.3
C23 C22 C21 120.3(4)
C23 C22 H22 119.9
C21 C22 H22 119.9
C24 C23 C22 118.8(4)
C24 C23 H23 120.6
C22 C23 H23 120.6
C23 C24 C25 121.7(4)
C23 C24 H24 119.2
C25 C24 H24 119.2
C20 C25 C24 119.4(3)
C20 C25 C26 121.6(3)
C24 C25 C26 119.0(3)
C17 C26 C25 110.8(3)
C17 C26 H26A 109.5
C25 C26 H26A 109.5
C17 C26 H26B 109.5
C25 C26 H26B 109.5
H26A C26 H26B 108.1
C32 C27 C28 120.1(3)
C32 C27 C14 132.9(3)
C28 C27 C14 106.9(3)
C29 C28 C27 121.1(3)
C29 C28 C18 131.3(3)
C27 C28 C18 107.6(3)
C28 C29 C30 118.3(4)
C28 C29 H29 120.9
C30 C29 H29 120.9
C31 C30 C29 120.4(4)
C31 C30 H30 119.8
C29 C30 H30 119.8
C32 C31 C30 121.2(4)
C32 C31 H31 119.4
C30 C31 H31 119.4
C27 C32 C31 119.0(4)
C27 C32 H32 120.5
C31 C32 H32 120.5

loop_
_geom_bond_atom_site_label_1
_geom_bond_atom_site_label_2
_geom_bond_distance
Sn1 C2 2.137(4)
Sn1 C1 2.138(4)
Sn1 C3 2.144(4)
Sn1 C11 2.157(4)
C1 H1A 0.98
C1 H1B 0.98
C1 H1C 0.98
C2 H2A 0.98
C2 H2B 0.98
C2 H2C 0.98
C3 H3A 0.98
C3 H3B 0.98
C3 H3C 0.98
C11 O12 1.444(4)
C11 C17 1.520(5)
C11 C15 1.529(5)
O12 C13 1.436(4)
C13 O16 1.370(4)
C13 C18 1.555(5)
C13 C14 1.559(5)
C14 C27 1.501(5)
C14 C15 1.527(5)
C14 H14 1
C15 C17 1.508(5)
C15 H15 1
O16 H16 0.796(19)
C17 C26 1.493(5)
C17 C18 1.535(5)
C18 C28 1.501(5)
C18 C19 1.523(5)
C19 C20 1.518(5)
C19 H19A 0.99
C19 H19B 0.99
C20 C21 1.390(5)
C20 C25 1.396(5)
C21 C22 1.385(6)
C21 H21 0.95
C22 C23 1.384(6)
C22 H22 0.95
C23 C24 1.377(6)
C23 H23 0.95
C24 C25 1.398(5)
C24 H24 0.95
C25 C26 1.516(5)
C26 H26A 0.99
C26 H26B 0.99
C27 C32 1.373(5)
C27 C28 1.412(5)
C28 C29 1.382(5)
C29 C30 1.396(6)
C29 H29 0.95
C30 C31 1.391(6)
C30 H30 0.95
C31 C32 1.388(5)
C31 H31 0.95
C32 H32 0.95

loop_
_geom_hbond_atom_site_label_D
_geom_hbond_atom_site_label_H
_geom_hbond_atom_site_label_A
_geom_hbond_distance_DH
_geom_hbond_distance_HA
_geom_hbond_distance_DA
_geom_hbond_angle_DHA
_geom_hbond_site_symmetry_A
O16 H16 O12 0.796(19) 2.029(19) 2.824(3) 176(5) 2_776

loop_
_geom_torsion_atom_site_label_1
_geom_torsion_atom_site_label_2
_geom_torsion_atom_site_label_3
_geom_torsion_atom_site_label_4
_geom_torsion
C17 C11 O12 C13 -29.8(3)
C15 C11 O12 C13 32.3(3)
Sn1 C11 O12 C13 -173.3(2)
C11 O12 C13 O16 176.5(3)
C11 O12 C13 C18 50.0(3)
C11 O12 C13 C14 -50.9(3)
O16 C13 C14 C27 -75.7(4)
O12 C13 C14 C27 157.0(3)
C18 C13 C14 C27 48.4(3)
O16 C13 C14 C15 173.4(3)
O12 C13 C14 C15 46.2(3)
C18 C13 C14 C15 -62.4(3)
C27 C14 C15 C17 -64.6(4)
C13 C14 C15 C17 38.9(3)
C27 C14 C15 C11 -127.4(3)
C13 C14 C15 C11 -23.9(3)
O12 C11 C15 C17 -100.7(3)
Sn1 C11 C15 C17 112.0(3)
O12 C11 C15 C14 -3.6(3)
C17 C11 C15 C14 97.0(3)
Sn1 C11 C15 C14 -151.0(3)
C14 C15 C17 C26 141.3(4)
C11 C15 C17 C26 -116.3(4)
C14 C15 C17 C11 -102.4(3)
C14 C15 C17 C18 -1.4(4)
C11 C15 C17 C18 101.0(3)
O12 C11 C17 C26 -144.9(3)
C15 C11 C17 C26 116.3(4)
Sn1 C11 C17 C26 -6.9(5)
O12 C11 C17 C15 98.8(3)
Sn1 C11 C17 C15 -123.3(3)
O12 C11 C17 C18 0.3(4)
C15 C11 C17 C18 -98.5(3)
Sn1 C11 C17 C18 138.2(3)
C26 C17 C18 C28 -80.8(4)
C15 C17 C18 C28 66.5(3)
C11 C17 C18 C28 129.9(3)
C26 C17 C18 C19 52.2(4)
C15 C17 C18 C19 -160.5(3)
C11 C17 C18 C19 -97.1(3)
C26 C17 C18 C13 175.9(3)
C15 C17 C18 C13 -36.9(3)
C11 C17 C18 C13 26.5(3)
O16 C13 C18 C28 79.9(3)
O12 C13 C18 C28 -156.4(3)
C14 C13 C18 C28 -47.6(3)
O16 C13 C18 C19 -52.9(4)
O12 C13 C18 C19 70.7(4)
C14 C13 C18 C19 179.5(3)
O16 C13 C18 C17 -171.2(3)
O12 C13 C18 C17 -47.5(3)
C14 C13 C18 C17 61.2(3)
C28 C18 C19 C20 98.9(4)
C17 C18 C19 C20 -28.0(4)
C13 C18 C19 C20 -136.5(3)
C18 C19 C20 C21 -177.1(3)
C18 C19 C20 C25 3.7(5)
C25 C20 C21 C22 0.1(6)
C19 C20 C21 C22 -179.1(4)
C20 C21 C22 C23 -1.3(6)
C21 C22 C23 C24 1.9(6)
C22 C23 C24 C25 -1.4(6)
C21 C20 C25 C24 0.4(5)
C19 C20 C25 C24 179.5(3)
C21 C20 C25 C26 -178.8(3)
C19 C20 C25 C26 0.4(6)
C23 C24 C25 C20 0.3(6)
C23 C24 C25 C26 179.4(4)
C15 C17 C26 C25 173.6(3)
C11 C17 C26 C25 95.0(4)
C18 C17 C26 C25 -47.2(4)
C20 C25 C26 C17 20.6(5)
C24 C25 C26 C17 -158.5(3)
C15 C14 C27 C32 -112.9(5)
C13 C14 C27 C32 148.3(4)
C15 C14 C27 C28 66.3(4)
C13 C14 C27 C28 -32.5(4)
C32 C27 C28 C29 1.0(6)
C14 C27 C28 C29 -178.3(3)
C32 C27 C28 C18 -179.5(3)
C14 C27 C28 C18 1.2(4)
C19 C18 C28 C29 -17.3(6)
C17 C18 C28 C29 111.8(4)
C13 C18 C28 C29 -149.9(4)
C19 C18 C28 C27 163.3(3)
C17 C18 C28 C27 -67.6(3)
C13 C18 C28 C27 30.7(3)
C27 C28 C29 C30 -0.9(6)
C18 C28 C29 C30 179.7(4)
C28 C29 C30 C31 -0.2(6)
C29 C30 C31 C32 1.4(6)
C28 C27 C32 C31 0.1(6)
C14 C27 C32 C31 179.3(4)
C30 C31 C32 C27 -1.3(6)
